data_1513420
loop_
_publ_author_name
'Gao, Jing'
'Xiao, Chengyi'
'Jiang, Wei'
'Wang, Zhaohui'

_publ_section_title
;
 Cyano-Substituted Perylene Diimides with Linearly Correlated LUMO Levels.
;
_journal_issue 2
_journal_name_full 'Organic letters'
_journal_page_first 394
_journal_page_last 397
_journal_paper_doi 10.1021/ol403250r
_journal_volume 16
_journal_year 2014
_chemical_formula_moiety 'C34 H20 Cl4 N4 O4'
_chemical_formula_sum 'C34 H20 Cl4 N4 O4'
_chemical_formula_weight 690.34
_chemical_name_systematic
; 
 ? 
;
_space_group_IT_number 14
_symmetry_cell_setting monoclinic
_symmetry_space_group_name_Hall '-P 2ybc'
_symmetry_space_group_name_H-M 'P 1 21/c 1'
_atom_sites_solution_hydrogens geom
_atom_sites_solution_primary direct
_atom_sites_solution_secondary difmap
_audit_creation_method SHELXL-97
_cell_angle_alpha 90.00
_cell_angle_beta 90.06(3)
_cell_angle_gamma 90.00
_cell_formula_units_Z 4
_cell_length_a 14.709(3)
_cell_length_b 24.134(5)
_cell_length_c 8.1174(16)
_cell_measurement_reflns_used 9232
_cell_measurement_temperature 100(2)
_cell_measurement_theta_max 27.4843
_cell_measurement_theta_min 1.3845
_cell_volume 2881.6(10)
_computing_cell_refinement 'CrystalClear (Rigaku Inc., 2008)'
_computing_data_collection 'CrystalClear (Rigaku Inc., 2008)'
_computing_data_reduction 'CrystalClear (Rigaku Inc., 2008)'
_computing_molecular_graphics
;
 Mercury: visualization and analysis of crystal structures, C. F. Macrae,
 P. R. Edgington, P. McCabe, E. Pidcock, G. P. Shields, R. Taylor,
 M. Towler and J. van de Streek, J. Appl. Cryst., 39, 453-457, 2006.
;
_computing_publication_material 'SHELX-97 (Sheldrick, 2008)'
_computing_structure_refinement 'SHELX-97 (Sheldrick, 2008)'
_computing_structure_solution 'SHELX-97 (Sheldrick, 2008)'
_diffrn_ambient_temperature 100(2)
_diffrn_detector_area_resol_mean 28.5714
_diffrn_measured_fraction_theta_full 0.976
_diffrn_measured_fraction_theta_max 0.976
_diffrn_measurement_device_type 'MM007HF + CCD (Saturn724+)'
_diffrn_measurement_method '\w scans at fixed \c = 45\%'
_diffrn_radiation_monochromator Confocal
_diffrn_radiation_source 'Rotating Anode'
_diffrn_radiation_type MoK\a
_diffrn_radiation_wavelength 0.71073
_diffrn_reflns_av_R_equivalents 0.1133
_diffrn_reflns_av_sigmaI/netI 0.1539
_diffrn_reflns_limit_h_max 17
_diffrn_reflns_limit_h_min -12
_diffrn_reflns_limit_k_max 28
_diffrn_reflns_limit_k_min -18
_diffrn_reflns_limit_l_max 9
_diffrn_reflns_limit_l_min -9
_diffrn_reflns_number 9779
_diffrn_reflns_theta_full 25.00
_diffrn_reflns_theta_max 25.00
_diffrn_reflns_theta_min 1.69
_exptl_absorpt_coefficient_mu 0.461
_exptl_absorpt_correction_T_max 1.0000
_exptl_absorpt_correction_T_min 0.2719
_exptl_absorpt_correction_type multi-scan
_exptl_absorpt_process_details 'CrystalClear (Rigaku Inc., 2008)'
_exptl_crystal_colour red
_exptl_crystal_density_diffrn 1.591
_exptl_crystal_density_method 'not measured'
_exptl_crystal_description plate
_exptl_crystal_F_000 1408
_exptl_crystal_size_max 0.50
_exptl_crystal_size_mid 0.37
_exptl_crystal_size_min 0.02
_refine_diff_density_max 0.467
_refine_diff_density_min -0.451
_refine_diff_density_rms 0.105
_refine_ls_extinction_method none
_refine_ls_goodness_of_fit_ref 1.115
_refine_ls_hydrogen_treatment constr
_refine_ls_matrix_type full
_refine_ls_number_parameters 417
_refine_ls_number_reflns 4952
_refine_ls_number_restraints 564
_refine_ls_restrained_S_all 1.060
_refine_ls_R_factor_all 0.1309
_refine_ls_R_factor_gt 0.0951
_refine_ls_shift/su_max 0.000
_refine_ls_shift/su_mean 0.000
_refine_ls_structure_factor_coef Fsqd
_refine_ls_weighting_details 'calc w=1/[\s^2^(Fo^2^)+(0.0343P)^2^+7.2667P] where P=(Fo^2^+2Fc^2^)/3'
_refine_ls_weighting_scheme calc
_refine_ls_wR_factor_gt 0.1692
_refine_ls_wR_factor_ref 0.1850
_reflns_number_gt 3571
_reflns_number_total 4952
_reflns_threshold_expression >2sigma(I)
_cod_data_source_file ol403250r_si_003.cif
_cod_data_source_block a
_cod_original_cell_volume 2881.5(10)
_cod_original_sg_symbol_H-M P2(1)/c
_cod_database_code 1513420

loop_
_symmetry_equiv_pos_as_xyz
'x, y, z'
'-x, y+1/2, -z+1/2'
'-x, -y, -z'
'x, -y-1/2, z-1/2'

loop_
_atom_site_label
_atom_site_type_symbol
_atom_site_fract_x
_atom_site_fract_y
_atom_site_fract_z
_atom_site_U_iso_or_equiv
_atom_site_adp_type
_atom_site_occupancy
_atom_site_symmetry_multiplicity
_atom_site_calc_flag
_atom_site_refinement_flags
Cl1 Cl 0.20373(10) 0.46930(6) 0.29827(17) 0.0194(4) Uani 1 1 d U
Cl2 Cl 0.28185(11) 0.57087(6) 0.12754(17) 0.0205(4) Uani 1 1 d U
Cl3 Cl 0.07275(11) 0.65446(6) 0.96963(17) 0.0212(4) Uani 1 1 d U
Cl4 Cl -0.00798(10) 0.73544(6) 0.71012(17) 0.0189(4) Uani 1 1 d U
O1 O 0.5444(3) 0.65978(16) 0.4937(5) 0.0207(10) Uani 1 1 d U
O2 O 0.4145(3) 0.73020(17) 0.9555(5) 0.0232(10) Uani 1 1 d U
O3 O -0.2654(3) 0.63414(17) 0.3729(5) 0.0230(10) Uani 1 1 d U
O4 O -0.1476(3) 0.47494(17) 0.1590(5) 0.0278(11) Uani 1 1 d U
N5 N -0.2051(3) 0.5564(2) 0.2533(6) 0.0198(11) Uani 1 1 d U
N6 N 0.4959(4) 0.6208(2) 0.1372(6) 0.0268(13) Uani 1 1 d U
N7 N 0.4808(3) 0.6956(2) 0.7238(6) 0.0189(11) Uani 1 1 d U
C8 C 0.3122(4) 0.6490(2) 0.6279(7) 0.0158(12) Uani 1 1 d U
C9 C 0.1319(4) 0.5682(2) 0.4014(6) 0.0173(12) Uani 1 1 d U
C10 C 0.0302(4) 0.5014(3) 0.2675(7) 0.0213(13) Uani 1 1 d U
H10 H 0.0221 0.4671 0.2120 0.026 Uiso 1 1 calc R
C11 C 0.2460(4) 0.6777(2) 0.8863(7) 0.0186(12) Uani 1 1 d U
C12 C 0.2262(4) 0.6296(2) 0.5758(7) 0.0155(12) Uani 1 1 d U
C13 C -0.1097(4) 0.6175(2) 0.4244(7) 0.0182(13) Uani 1 1 d U
C14 C 0.3775(4) 0.6202(2) 0.3695(7) 0.0170(12) Uani 1 1 d U
C15 C 0.1595(4) 0.6597(2) 0.8300(7) 0.0159(12) Uani 1 1 d U
C16 C 0.0533(4) 0.5970(2) 0.4576(6) 0.0153(12) Uani 1 1 d U
C17 C -0.0337(4) 0.5834(2) 0.3905(7) 0.0168(12) Uani 1 1 d U
C18 C 0.0595(4) 0.6390(2) 0.5794(6) 0.0160(12) Uani 1 1 d U
C19 C 0.3208(4) 0.6753(2) 0.7822(7) 0.0173(12) Uani 1 1 d U
C20 C 0.2928(4) 0.5960(2) 0.3247(7) 0.0155(12) Uani 1 1 d U
C21 C 0.2500(4) 0.6991(2) 1.0529(7) 0.0212(13) Uani 1 1 d U
C22 C -0.0984(4) 0.6637(2) 0.5211(7) 0.0180(13) Uani 1 1 d U
H22 H -0.1474 0.6889 0.5348 0.022 Uiso 1 1 calc R
N23 N 0.2461(4) 0.7128(2) 1.1872(6) 0.0235(12) Uani 1 1 d U
C24 C -0.1343(4) 0.5194(2) 0.2294(7) 0.0206(13) Uani 1 1 d U
C25 C -0.0434(4) 0.5351(2) 0.2961(7) 0.0204(13) Uani 1 1 d U
C26 C -0.5187(4) 0.4715(3) 0.2879(7) 0.0243(14) Uani 1 1 d U
H26B H -0.5638 0.4546 0.2146 0.036 Uiso 1 1 calc R
H26C H -0.5452 0.5042 0.3411 0.036 Uiso 1 1 calc R
H26A H -0.5004 0.4446 0.3722 0.036 Uiso 1 1 calc R
C27 C -0.0153(4) 0.6739(2) 0.5998(6) 0.0141(12) Uani 1 1 d U
C28 C 0.2200(4) 0.5959(2) 0.4316(7) 0.0160(12) Uani 1 1 d U
C29 C 0.1173(4) 0.5175(2) 0.3199(7) 0.0204(13) Uani 1 1 d U
C30 C 0.4081(4) 0.7026(2) 0.8306(7) 0.0187(13) Uani 1 1 d U
C31 C 0.1474(4) 0.6441(2) 0.6669(7) 0.0166(12) Uani 1 1 d U
C32 C -0.1985(4) 0.6052(2) 0.3514(7) 0.0187(13) Uani 1 1 d U
C33 C 0.3871(4) 0.6441(2) 0.5242(7) 0.0165(12) Uani 1 1 d U
C34 C 0.4488(4) 0.6214(3) 0.2465(7) 0.0206(13) Uani 1 1 d U
C35 C 0.7277(4) 0.7166(3) 0.8674(8) 0.0242(14) Uani 1 1 d U
H35A H 0.7532 0.7277 0.7595 0.029 Uiso 1 1 calc R
H35B H 0.7166 0.7507 0.9322 0.029 Uiso 1 1 calc R
C36 C 0.4778(4) 0.6667(2) 0.5759(7) 0.0194(13) Uani 1 1 d U
C37 C -0.2936(4) 0.5443(3) 0.1782(7) 0.0236(14) Uani 1 1 d U
H37A H -0.2837 0.5221 0.0773 0.028 Uiso 1 1 calc R
H37B H -0.3223 0.5797 0.1447 0.028 Uiso 1 1 calc R
C38 C 0.5658(4) 0.7242(3) 0.7602(8) 0.0236(14) Uani 1 1 d U
H38B H 0.5530 0.7556 0.8353 0.028 Uiso 1 1 calc R
H38A H 0.5907 0.7397 0.6567 0.028 Uiso 1 1 calc R
C39 C 0.7960(5) 0.6807(3) 0.9572(8) 0.0298(16) Uani 1 1 d U
H39A H 0.8045 0.6459 0.8969 0.045 Uiso 1 1 calc R
H39B H 0.7736 0.6727 1.0684 0.045 Uiso 1 1 calc R
H39C H 0.8542 0.7003 0.9647 0.045 Uiso 1 1 calc R
C40 C 0.6378(4) 0.6866(3) 0.8400(8) 0.0258(14) Uani 1 1 d U
H40B H 0.6147 0.6729 0.9471 0.031 Uiso 1 1 calc R
H40A H 0.6483 0.6540 0.7682 0.031 Uiso 1 1 calc R
C41 C -0.4365(4) 0.4886(3) 0.1890(7) 0.0225(14) Uani 1 1 d U
H41B H -0.4558 0.5162 0.1059 0.027 Uiso 1 1 calc R
H41A H -0.4134 0.4558 0.1290 0.027 Uiso 1 1 calc R
C42 C -0.3588(4) 0.5132(3) 0.2903(7) 0.0215(13) Uani 1 1 d U
H42B H -0.3836 0.5388 0.3743 0.026 Uiso 1 1 calc R
H42A H -0.3258 0.4831 0.3481 0.026 Uiso 1 1 calc R

loop_
_atom_site_aniso_label
_atom_site_aniso_U_11
_atom_site_aniso_U_22
_atom_site_aniso_U_33
_atom_site_aniso_U_23
_atom_site_aniso_U_13
_atom_site_aniso_U_12
Cl1 0.0232(9) 0.0126(7) 0.0226(7) -0.0009(6) 0.0055(6) 0.0028(6)
Cl2 0.0303(9) 0.0159(7) 0.0152(7) -0.0012(6) 0.0046(6) 0.0012(6)
Cl3 0.0244(9) 0.0230(8) 0.0164(7) -0.0013(6) 0.0057(6) 0.0013(6)
Cl4 0.0225(9) 0.0118(7) 0.0223(7) -0.0033(6) -0.0001(6) -0.0006(6)
O1 0.017(2) 0.019(2) 0.026(2) 0.0001(19) 0.0029(18) 0.0023(18)
O2 0.029(3) 0.018(2) 0.022(2) -0.0054(19) 0.0030(18) -0.0030(19)
O3 0.020(2) 0.022(2) 0.027(2) -0.003(2) 0.0001(19) 0.0044(19)
O4 0.032(3) 0.020(2) 0.032(2) -0.013(2) -0.002(2) -0.004(2)
N5 0.023(3) 0.019(2) 0.017(2) -0.003(2) 0.000(2) -0.004(2)
N6 0.025(3) 0.027(3) 0.028(3) 0.001(3) 0.005(2) 0.003(2)
N7 0.020(3) 0.015(2) 0.022(2) -0.003(2) 0.004(2) -0.002(2)
C8 0.016(3) 0.009(2) 0.022(3) -0.001(2) 0.009(2) 0.003(2)
C9 0.023(3) 0.015(3) 0.014(2) 0.006(2) 0.000(2) 0.001(2)
C10 0.029(3) 0.016(3) 0.018(3) 0.001(2) 0.003(3) 0.004(3)
C11 0.025(3) 0.011(2) 0.020(3) 0.000(2) 0.002(2) 0.002(2)
C12 0.017(3) 0.013(2) 0.017(2) 0.001(2) -0.003(2) 0.003(2)
C13 0.026(3) 0.014(3) 0.015(2) 0.004(2) 0.003(2) -0.001(2)
C14 0.025(3) 0.010(2) 0.015(2) -0.001(2) 0.009(2) 0.003(2)
C15 0.019(3) 0.012(3) 0.017(2) 0.004(2) 0.007(2) 0.000(2)
C16 0.021(3) 0.011(2) 0.014(2) 0.003(2) 0.007(2) 0.002(2)
C17 0.019(3) 0.016(3) 0.016(2) 0.004(2) 0.002(2) -0.003(2)
C18 0.017(3) 0.017(3) 0.014(2) 0.004(2) 0.003(2) -0.005(2)
C19 0.022(3) 0.011(2) 0.019(3) -0.001(2) 0.001(2) 0.003(2)
C20 0.022(3) 0.011(3) 0.013(2) 0.004(2) -0.001(2) 0.000(2)
C21 0.028(3) 0.014(3) 0.021(3) 0.002(3) 0.003(2) 0.000(2)
C22 0.017(3) 0.017(3) 0.020(3) 0.004(2) 0.003(2) -0.001(2)
N23 0.030(3) 0.020(3) 0.021(2) -0.002(2) -0.001(2) 0.002(2)
C24 0.025(3) 0.018(3) 0.019(3) -0.002(2) 0.001(2) 0.000(2)
C25 0.026(3) 0.016(3) 0.018(2) 0.004(2) 0.005(2) -0.001(2)
C26 0.020(3) 0.028(3) 0.025(3) -0.001(3) 0.004(3) -0.007(3)
C27 0.017(3) 0.012(3) 0.013(2) 0.002(2) 0.005(2) 0.004(2)
C28 0.021(3) 0.011(2) 0.016(2) -0.001(2) 0.000(2) 0.005(2)
C29 0.029(3) 0.017(3) 0.015(3) 0.003(2) 0.002(2) 0.002(2)
C30 0.021(3) 0.013(3) 0.023(3) -0.002(2) 0.001(2) 0.001(2)
C31 0.020(3) 0.014(3) 0.016(2) 0.007(2) 0.000(2) 0.001(2)
C32 0.022(3) 0.018(3) 0.016(2) -0.002(2) 0.000(2) 0.000(2)
C33 0.018(3) 0.011(2) 0.021(3) 0.001(2) 0.000(2) 0.001(2)
C34 0.025(3) 0.019(3) 0.018(3) -0.001(3) 0.000(2) 0.002(3)
C35 0.025(3) 0.020(3) 0.027(3) -0.003(3) 0.000(3) -0.005(3)
C36 0.019(3) 0.013(3) 0.026(3) -0.003(2) 0.000(2) 0.002(2)
C37 0.027(3) 0.024(3) 0.019(3) -0.002(3) 0.000(2) -0.004(3)
C38 0.024(3) 0.020(3) 0.027(3) -0.001(3) 0.004(3) -0.003(2)
C39 0.030(4) 0.030(3) 0.029(3) -0.001(3) 0.000(3) -0.005(3)
C40 0.026(3) 0.025(3) 0.027(3) 0.004(3) 0.001(3) -0.004(3)
C41 0.022(3) 0.025(3) 0.020(3) -0.003(3) 0.002(2) -0.002(3)
C42 0.026(3) 0.020(3) 0.019(3) -0.002(2) 0.003(2) -0.007(2)

loop_
_atom_type_symbol
_atom_type_description
_atom_type_scat_dispersion_real
_atom_type_scat_dispersion_imag
_atom_type_scat_source
C C 0.0033 0.0016 'International Tables Vol C Tables 4.2.6.8 and 6.1.1.4'
H H 0.0000 0.0000 'International Tables Vol C Tables 4.2.6.8 and 6.1.1.4'
N N 0.0061 0.0033 'International Tables Vol C Tables 4.2.6.8 and 6.1.1.4'
O O 0.0106 0.0060 'International Tables Vol C Tables 4.2.6.8 and 6.1.1.4'
Cl Cl 0.1484 0.1585 'International Tables Vol C Tables 4.2.6.8 and 6.1.1.4'

loop_
_geom_angle_atom_site_label_1
_geom_angle_atom_site_label_2
_geom_angle_atom_site_label_3
_geom_angle
C24 N5 C32 124.1(5)
C24 N5 C37 118.6(5)
C32 N5 C37 117.2(5)
C30 N7 C36 125.3(5)
C30 N7 C38 118.4(5)
C36 N7 C38 116.1(5)
C33 C8 C19 120.3(5)
C33 C8 C12 120.0(5)
C19 C8 C12 119.7(6)
C29 C9 C16 116.9(5)
C29 C9 C28 127.1(6)
C16 C9 C28 116.0(5)
C25 C10 C29 120.3(6)
C25 C10 H10 119.8
C29 C10 H10 119.8
C19 C11 C15 120.1(5)
C19 C11 C21 123.4(6)
C15 C11 C21 116.5(6)
C8 C12 C31 119.5(5)
C8 C12 C28 119.4(6)
C31 C12 C28 121.0(5)
C22 C13 C17 119.2(5)
C22 C13 C32 120.2(5)
C17 C13 C32 120.5(5)
C33 C14 C20 119.4(6)
C33 C14 C34 122.8(6)
C20 C14 C34 117.8(5)
C31 C15 C11 120.3(6)
C31 C15 Cl3 121.1(5)
C11 C15 Cl3 118.5(4)
C18 C16 C9 121.4(5)
C18 C16 C17 119.1(5)
C9 C16 C17 119.5(5)
C25 C17 C13 120.6(5)
C25 C17 C16 119.3(5)
C13 C17 C16 120.0(5)
C27 C18 C16 117.7(5)
C27 C18 C31 125.6(5)
C16 C18 C31 116.6(5)
C11 C19 C8 119.2(5)
C11 C19 C30 120.1(5)
C8 C19 C30 120.5(6)
C28 C20 C14 121.3(5)
C28 C20 Cl2 120.8(4)
C14 C20 Cl2 117.7(5)
N23 C21 C11 173.5(7)
C13 C22 C27 120.6(6)
C13 C22 H22 119.7
C27 C22 H22 119.7
O4 C24 N5 120.6(5)
O4 C24 C25 122.1(6)
N5 C24 C25 117.3(5)
C10 C25 C17 120.3(6)
C10 C25 C24 119.6(5)
C17 C25 C24 120.1(5)
C41 C26 H26B 109.5
C41 C26 H26C 109.5
H26B C26 H26C 109.5
C41 C26 H26A 109.5
H26B C26 H26A 109.5
H26C C26 H26A 109.5
C18 C27 C22 121.8(5)
C18 C27 Cl4 121.9(4)
C22 C27 Cl4 116.1(4)
C20 C28 C12 117.7(5)
C20 C28 C9 125.3(5)
C12 C28 C9 116.7(5)
C10 C29 C9 121.4(6)
C10 C29 Cl1 117.0(5)
C9 C29 Cl1 121.3(4)
O2 C30 N7 121.9(5)
O2 C30 C19 121.7(6)
N7 C30 C19 116.3(5)
C15 C31 C12 117.4(5)
C15 C31 C18 126.3(6)
C12 C31 C18 116.3(5)
O3 C32 N5 119.9(5)
O3 C32 C13 123.1(5)
N5 C32 C13 117.0(5)
C14 C33 C8 120.1(5)
C14 C33 C36 119.6(6)
C8 C33 C36 120.3(5)
N6 C34 C14 171.3(6)
C39 C35 C40 112.0(5)
C39 C35 H35A 109.2
C40 C35 H35A 109.2
C39 C35 H35B 109.2
C40 C35 H35B 109.2
H35A C35 H35B 107.9
O1 C36 N7 121.7(5)
O1 C36 C33 121.4(5)
N7 C36 C33 116.8(6)
N5 C37 C42 114.2(5)
N5 C37 H37A 108.7
C42 C37 H37A 108.7
N5 C37 H37B 108.7
C42 C37 H37B 108.7
H37A C37 H37B 107.6
N7 C38 C40 113.2(5)
N7 C38 H38B 108.9
C40 C38 H38B 108.9
N7 C38 H38A 108.9
C40 C38 H38A 108.9
H38B C38 H38A 107.7
C35 C39 H39A 109.5
C35 C39 H39B 109.5
H39A C39 H39B 109.5
C35 C39 H39C 109.5
H39A C39 H39C 109.5
H39B C39 H39C 109.5
C35 C40 C38 112.2(5)
C35 C40 H40B 109.2
C38 C40 H40B 109.2
C35 C40 H40A 109.2
C38 C40 H40A 109.2
H40B C40 H40A 107.9
C26 C41 C42 114.8(5)
C26 C41 H41B 108.6
C42 C41 H41B 108.6
C26 C41 H41A 108.6
C42 C41 H41A 108.6
H41B C41 H41A 107.6
C37 C42 C41 110.0(5)
C37 C42 H42B 109.7
C41 C42 H42B 109.7
C37 C42 H42A 109.7
C41 C42 H42A 109.7
H42B C42 H42A 108.2

loop_
_geom_bond_atom_site_label_1
_geom_bond_atom_site_label_2
_geom_bond_distance
Cl1 C29 1.731(6)
Cl2 C20 1.719(5)
Cl3 C15 1.713(6)
Cl4 C27 1.737(5)
O1 C36 1.198(7)
O2 C30 1.216(6)
O3 C32 1.220(7)
O4 C24 1.230(7)
N5 C24 1.387(8)
N5 C32 1.424(7)
N5 C37 1.466(7)
N6 C34 1.125(8)
N7 C30 1.388(8)
N7 C36 1.389(7)
N7 C38 1.459(8)
C8 C33 1.392(8)
C8 C19 1.410(7)
C8 C12 1.413(8)
C9 C29 1.408(8)
C9 C16 1.424(8)
C9 C28 1.478(8)
C10 C25 1.373(8)
C10 C29 1.404(8)
C10 H10 0.9500
C11 C19 1.390(9)
C11 C15 1.419(8)
C11 C21 1.448(8)
C12 C31 1.420(8)
C12 C28 1.428(7)
C13 C22 1.373(8)
C13 C17 1.415(8)
C13 C32 1.464(8)
C14 C33 1.389(7)
C14 C20 1.422(8)
C14 C34 1.450(9)
C15 C31 1.388(7)
C16 C18 1.419(8)
C16 C17 1.428(8)
C17 C25 1.403(8)
C18 C27 1.395(8)
C18 C31 1.480(8)
C19 C30 1.495(8)
C20 C28 1.379(8)
C21 N23 1.141(7)
C22 C27 1.400(8)
C22 H22 0.9500
C24 C25 1.492(8)
C26 C41 1.509(9)
C26 H26B 0.9800
C26 H26C 0.9800
C26 H26A 0.9800
C33 C36 1.500(8)
C35 C39 1.513(8)
C35 C40 1.523(8)
C35 H35A 0.9900
C35 H35B 0.9900
C37 C42 1.521(8)
C37 H37A 0.9900
C37 H37B 0.9900
C38 C40 1.539(8)
C38 H38B 0.9900
C38 H38A 0.9900
C39 H39A 0.9800
C39 H39B 0.9800
C39 H39C 0.9800
C40 H40B 0.9900
C40 H40A 0.9900
C41 C42 1.528(8)
C41 H41B 0.9900
C41 H41A 0.9900
C42 H42B 0.9900
C42 H42A 0.9900

loop_
_geom_torsion_atom_site_label_1
_geom_torsion_atom_site_label_2
_geom_torsion_atom_site_label_3
_geom_torsion_atom_site_label_4
_geom_torsion
C33 C8 C12 C31 -167.9(5)
C19 C8 C12 C31 9.6(8)
C33 C8 C12 C28 11.8(8)
C19 C8 C12 C28 -170.8(5)
C19 C11 C15 C31 -5.6(9)
C21 C11 C15 C31 173.3(5)
C19 C11 C15 Cl3 171.2(4)
C21 C11 C15 Cl3 -9.8(7)
C29 C9 C16 C18 161.7(5)
C28 C9 C16 C18 -19.9(7)
C29 C9 C16 C17 -18.2(8)
C28 C9 C16 C17 160.2(5)
C22 C13 C17 C25 178.2(5)
C32 C13 C17 C25 -4.6(8)
C22 C13 C17 C16 0.5(8)
C32 C13 C17 C16 177.7(5)
C18 C16 C17 C25 -167.2(5)
C9 C16 C17 C25 12.7(8)
C18 C16 C17 C13 10.5(8)
C9 C16 C17 C13 -169.6(5)
C9 C16 C18 C27 165.1(5)
C17 C16 C18 C27 -14.9(8)
C9 C16 C18 C31 -11.2(8)
C17 C16 C18 C31 168.8(5)
C15 C11 C19 C8 -7.2(9)
C21 C11 C19 C8 174.0(5)
C15 C11 C19 C30 170.0(5)
C21 C11 C19 C30 -8.9(9)
C33 C8 C19 C11 -177.5(5)
C12 C8 C19 C11 5.1(8)
C33 C8 C19 C30 5.4(8)
C12 C8 C19 C30 -172.1(5)
C33 C14 C20 C28 0.2(9)
C34 C14 C20 C28 -176.6(5)
C33 C14 C20 Cl2 176.0(4)
C34 C14 C20 Cl2 -0.7(7)
C19 C11 C21 N23 -156(6)
C15 C11 C21 N23 25(6)
C17 C13 C22 C27 -6.8(8)
C32 C13 C22 C27 176.0(5)
C32 N5 C24 O4 171.6(5)
C37 N5 C24 O4 -6.3(9)
C32 N5 C24 C25 -6.8(8)
C37 N5 C24 C25 175.3(5)
C29 C10 C25 C17 -5.7(9)
C29 C10 C25 C24 175.7(5)
C13 C17 C25 C10 -178.2(6)
C16 C17 C25 C10 -0.5(8)
C13 C17 C25 C24 0.4(8)
C16 C17 C25 C24 178.1(5)
O4 C24 C25 C10 5.3(9)
N5 C24 C25 C10 -176.2(5)
O4 C24 C25 C17 -173.2(6)
N5 C24 C25 C17 5.2(8)
C16 C18 C27 C22 9.0(8)
C31 C18 C27 C22 -175.1(5)
C16 C18 C27 Cl4 -165.6(4)
C31 C18 C27 Cl4 10.3(8)
C13 C22 C27 C18 2.0(9)
C13 C22 C27 Cl4 176.9(4)
C14 C20 C28 C12 11.4(8)
Cl2 C20 C28 C12 -164.3(4)
C14 C20 C28 C9 -175.1(5)
Cl2 C20 C28 C9 9.2(8)
C8 C12 C28 C20 -17.3(8)
C31 C12 C28 C20 162.3(5)
C8 C12 C28 C9 168.7(5)
C31 C12 C28 C9 -11.7(8)
C29 C9 C28 C20 36.2(9)
C16 C9 C28 C20 -142.1(6)
C29 C9 C28 C12 -150.3(5)
C16 C9 C28 C12 31.5(7)
C25 C10 C29 C9 -0.4(9)
C25 C10 C29 Cl1 173.3(5)
C16 C9 C29 C10 12.3(8)
C28 C9 C29 C10 -165.9(6)
C16 C9 C29 Cl1 -161.2(4)
C28 C9 C29 Cl1 20.6(8)
C36 N7 C30 O2 -177.2(5)
C38 N7 C30 O2 -2.6(8)
C36 N7 C30 C19 1.7(8)
C38 N7 C30 C19 176.3(5)
C11 C19 C30 O2 -4.5(9)
C8 C19 C30 O2 172.6(5)
C11 C19 C30 N7 176.6(5)
C8 C19 C30 N7 -6.3(8)
C11 C15 C31 C12 19.9(8)
Cl3 C15 C31 C12 -156.8(4)
C11 C15 C31 C18 -162.4(5)
Cl3 C15 C31 C18 20.8(8)
C8 C12 C31 C15 -21.9(8)
C28 C12 C31 C15 158.5(5)
C8 C12 C31 C18 160.2(5)
C28 C12 C31 C18 -19.4(8)
C27 C18 C31 C15 37.4(9)
C16 C18 C31 C15 -146.6(6)
C27 C18 C31 C12 -144.9(6)
C16 C18 C31 C12 31.1(7)
C24 N5 C32 O3 -176.2(6)
C37 N5 C32 O3 1.7(8)
C24 N5 C32 C13 2.8(8)
C37 N5 C32 C13 -179.3(5)
C22 C13 C32 O3 -0.7(9)
C17 C13 C32 O3 -177.8(6)
C22 C13 C32 N5 -179.7(5)
C17 C13 C32 N5 3.2(8)
C20 C14 C33 C8 -6.2(8)
C34 C14 C33 C8 170.4(5)
C20 C14 C33 C36 176.4(5)
C34 C14 C33 C36 -7.1(9)
C19 C8 C33 C14 -177.3(5)
C12 C8 C33 C14 0.1(8)
C19 C8 C33 C36 0.1(8)
C12 C8 C33 C36 177.6(5)
C33 C14 C34 N6 -162(4)
C20 C14 C34 N6 15(5)
C30 N7 C36 O1 -176.1(5)
C38 N7 C36 O1 9.2(8)
C30 N7 C36 C33 3.6(8)
C38 N7 C36 C33 -171.1(5)
C14 C33 C36 O1 -7.5(9)
C8 C33 C36 O1 175.1(5)
C14 C33 C36 N7 172.9(5)
C8 C33 C36 N7 -4.6(8)
C24 N5 C37 C42 93.1(7)
C32 N5 C37 C42 -85.0(7)
C30 N7 C38 C40 100.9(6)
C36 N7 C38 C40 -84.0(7)
C39 C35 C40 C38 175.8(5)
N7 C38 C40 C35 176.6(5)
N5 C37 C42 C41 -164.2(5)
C26 C41 C42 C37 -162.9(5)
